data_6000763
loop_
_publ_author_name
'Gregory, D. H.'
'Bowman, A.'
'Baker, C. F.'
'Weston, D. P.'

_publ_section_title
;
 Dicalcium nitride, Ca2N - a 2D "excess electron" compound; synthetic
 routes and crystal chemistry
;
_journal_name_full 'Journal of Materials Chemistry'
_journal_page_first 1635
_journal_page_last 1641
_journal_paper_doi 10.1039/b001911i
_journal_volume 10
_journal_year 2000
_chemical_formula_sum 'Ca2 N'
_space_group_name_H-M_alt 'R -3 m'
_cell_angle_alpha 90.000
_cell_angle_beta 90.000
_cell_angle_gamma 120.000
_cell_length_a 3.6287
_cell_length_b 3.6287
_cell_length_c 19.0921
_cell_volume 217.72
_cod_database_code 6000763

loop_
_atom_site_label
_atom_site_fract_x
_atom_site_fract_y
_atom_site_fract_z
? ? ? ?
